data_7150552
loop_
_publ_author_name
'King, Frank D.'
'Aliev, Abil E.'
'Caddick, Stephen'
'Tocher, Derek A.'
'Courtier-Murias, Denis'

_publ_section_title
;
 A facile synthesis of pyrrolo-(di)-benzazocinones via an
 intramolecular N-acyliminium ion cyclisation
;
_journal_issue 1
_journal_name_full 'Organic &amp; Biomolecular Chemistry'
_journal_page_first 167
_journal_page_last 177
_journal_paper_doi 10.1039/b815195d
_journal_volume 7
_journal_year 2009
_chemical_formula_sum 'C18 H17 N O'
_chemical_formula_weight 263.33
_chemical_name_systematic
;
?
;
_space_group_IT_number 2
_symmetry_cell_setting triclinic
_symmetry_space_group_name_Hall '-P 1'
_symmetry_space_group_name_H-M 'P -1'
_atom_sites_solution_hydrogens geom
_atom_sites_solution_primary direct
_atom_sites_solution_secondary difmap
_audit_creation_method SHELXL-97
_cell_angle_alpha 75.9490(10)
_cell_angle_beta 88.8050(10)
_cell_angle_gamma 63.5860(10)
_cell_formula_units_Z 4
_cell_length_a 9.3106(8)
_cell_length_b 10.4150(9)
_cell_length_c 16.0747(14)
_cell_measurement_temperature 150(2)
_cell_volume 1347.4(2)
_computing_cell_refinement 'Bruker SAINT'
_computing_data_collection 'Bruker SMART'
_computing_data_reduction 'Bruker SAINT'
_computing_structure_refinement 'SHELXL-97 (Sheldrick, 1997)'
_computing_structure_solution 'SHELXS-97 (Sheldrick, 1990)'
_diffrn_ambient_temperature 150(2)
_diffrn_measured_fraction_theta_full 0.977
_diffrn_measured_fraction_theta_max 0.918
_diffrn_measurement_device_type 'Bruker SMART APEX CCD diffractometer'
_diffrn_measurement_method '\w rotation with narrow frames'
_diffrn_radiation_monochromator graphite
_diffrn_radiation_source 'fine-focus sealed tube'
_diffrn_radiation_type MoK\a
_diffrn_radiation_wavelength 0.71073
_diffrn_reflns_av_R_equivalents 0.0221
_diffrn_reflns_av_sigmaI/netI 0.0347
_diffrn_reflns_limit_h_max 12
_diffrn_reflns_limit_h_min -12
_diffrn_reflns_limit_k_max 13
_diffrn_reflns_limit_k_min -13
_diffrn_reflns_limit_l_max 21
_diffrn_reflns_limit_l_min -20
_diffrn_reflns_number 11524
_diffrn_reflns_theta_full 26.00
_diffrn_reflns_theta_max 28.30
_diffrn_reflns_theta_min 2.63
_exptl_absorpt_coefficient_mu 0.080
_exptl_absorpt_correction_T_max 0.9857
_exptl_absorpt_correction_T_min 0.9748
_exptl_absorpt_correction_type multi-scan
_exptl_crystal_colour colourless
_exptl_crystal_density_diffrn 1.298
_exptl_crystal_density_method 'not measured'
_exptl_crystal_description block
_exptl_crystal_F_000 560
_exptl_crystal_size_max 0.32
_exptl_crystal_size_mid 0.28
_exptl_crystal_size_min 0.18
_refine_diff_density_max 0.476
_refine_diff_density_min -0.433
_refine_diff_density_rms 0.083
_refine_ls_extinction_method none
_refine_ls_goodness_of_fit_ref 1.079
_refine_ls_hydrogen_treatment mixed
_refine_ls_matrix_type full
_refine_ls_number_parameters 361
_refine_ls_number_reflns 6146
_refine_ls_number_restraints 0
_refine_ls_restrained_S_all 1.079
_refine_ls_R_factor_all 0.0583
_refine_ls_R_factor_gt 0.0520
_refine_ls_shift/su_max 0.000
_refine_ls_shift/su_mean 0.000
_refine_ls_structure_factor_coef Fsqd
_refine_ls_weighting_details 'calc w=1/[\s^2^(Fo^2^)+(0.1039P)^2^+0.3159P] where P=(Fo^2^+2Fc^2^)/3'
_refine_ls_weighting_scheme calc
_refine_ls_wR_factor_gt 0.1554
_refine_ls_wR_factor_ref 0.1641
_reflns_number_gt 5332
_reflns_number_total 6146
_reflns_threshold_expression I>2\s(I)
_cod_data_source_file b815195d.txt
_cod_data_source_block str0625
_cod_original_sg_symbol_H-M P-1
_cod_database_code 7150552

loop_
_symmetry_equiv_pos_as_xyz
'x, y, z'
'-x, -y, -z'

loop_
_atom_site_label
_atom_site_type_symbol
_atom_site_fract_x
_atom_site_fract_y
_atom_site_fract_z
_atom_site_U_iso_or_equiv
_atom_site_adp_type
_atom_site_occupancy
_atom_site_symmetry_multiplicity
_atom_site_calc_flag
_atom_site_refinement_flags
_atom_site_disorder_assembly
_atom_site_disorder_group
O1 O 0.66111(14) 0.02856(12) 0.38139(7) 0.0302(3) Uani 1 1 d . . .
N1 N 0.57306(14) 0.27406(13) 0.36836(7) 0.0209(3) Uani 1 1 d . . .
C1 C 0.65060(17) 0.12871(16) 0.41254(9) 0.0212(3) Uani 1 1 d . . .
C2 C 0.72424(16) 0.09704(15) 0.50151(9) 0.0201(3) Uani 1 1 d . . .
C3 C 0.68653(17) 0.00969(16) 0.57001(10) 0.0254(3) Uani 1 1 d . . .
H3A H 0.6136 -0.0272 0.5598 0.031 Uiso 1 1 calc R . .
C4 C 0.75500(18) -0.02337(17) 0.65277(10) 0.0287(3) Uani 1 1 d . . .
H4A H 0.7273 -0.0808 0.6996 0.034 Uiso 1 1 calc R . .
C5 C 0.86449(18) 0.02776(17) 0.66714(10) 0.0281(3) Uani 1 1 d . . .
H5A H 0.9126 0.0044 0.7238 0.034 Uiso 1 1 calc R . .
C6 C 0.90364(17) 0.11270(16) 0.59896(10) 0.0248(3) Uani 1 1 d . . .
H6A H 0.9791 0.1467 0.6094 0.030 Uiso 1 1 calc R . .
C7 C 0.83413(16) 0.14923(14) 0.51509(9) 0.0200(3) Uani 1 1 d . . .
C8 C 0.88637(16) 0.23277(15) 0.44064(10) 0.0230(3) Uani 1 1 d . . .
H8A H 0.8805 0.1973 0.3896 0.028 Uiso 1 1 calc R . .
H8B H 1.0010 0.2056 0.4547 0.028 Uiso 1 1 calc R . .
C9 C 0.79284(17) 0.40105(15) 0.41542(9) 0.0214(3) Uani 1 1 d . . .
C10 C 0.88279(19) 0.47965(17) 0.41021(10) 0.0292(3) Uani 1 1 d . . .
H10A H 0.9961 0.4264 0.4247 0.035 Uiso 1 1 calc R . .
C11 C 0.8103(2) 0.63389(18) 0.38432(11) 0.0336(4) Uani 1 1 d . . .
H11A H 0.8735 0.6852 0.3818 0.040 Uiso 1 1 calc R . .
C12 C 0.6472(2) 0.71136(17) 0.36249(10) 0.0310(3) Uani 1 1 d . . .
H12A H 0.5968 0.8167 0.3440 0.037 Uiso 1 1 calc R . .
C13 C 0.55555(18) 0.63524(16) 0.36752(9) 0.0253(3) Uani 1 1 d . . .
H13A H 0.4425 0.6902 0.3523 0.030 Uiso 1 1 calc R . .
C14 C 0.62478(17) 0.47992(15) 0.39440(8) 0.0202(3) Uani 1 1 d . . .
C15 C 0.51912(16) 0.39993(15) 0.40848(9) 0.0206(3) Uani 1 1 d . . .
H15A H 0.5196 0.3613 0.4719 0.025 Uiso 1 1 calc R . .
C16 C 0.34350(18) 0.49126(18) 0.36841(11) 0.0296(3) Uani 1 1 d . . .
H16A H 0.2738 0.4497 0.3987 0.036 Uiso 1 1 calc R . .
H16B H 0.3009 0.5963 0.3699 0.036 Uiso 1 1 calc R . .
C17 C 0.3549(2) 0.47700(19) 0.27606(11) 0.0341(4) Uani 1 1 d . . .
H17A H 0.3939 0.5448 0.2406 0.041 Uiso 1 1 calc R . .
H17B H 0.2491 0.4989 0.2491 0.041 Uiso 1 1 calc R . .
C18 C 0.47629(19) 0.31503(17) 0.28632(10) 0.0278(3) Uani 1 1 d . . .
H18A H 0.4209 0.2523 0.2889 0.033 Uiso 1 1 calc R . .
H18B H 0.5446 0.3046 0.2379 0.033 Uiso 1 1 calc R . .
O2 O 0.26310(14) 0.27668(13) 0.16205(7) 0.0314(3) Uani 1 1 d . . .
N2 N 0.26531(14) 0.09978(13) 0.10284(7) 0.0204(3) Uani 1 1 d . . .
C19 C 0.18996(18) 0.22815(15) 0.12639(8) 0.0214(3) Uani 1 1 d . . .
C20 C 0.01085(17) 0.31141(15) 0.10590(9) 0.0207(3) Uani 1 1 d . . .
C21 C -0.0842(2) 0.35448(16) 0.17204(10) 0.0276(3) Uani 1 1 d . . .
H21A H -0.0352 0.3261 0.2291 0.033 Uiso 1 1 calc R . .
C22 C -0.2490(2) 0.43820(18) 0.15446(12) 0.0339(4) Uani 1 1 d . . .
H22A H -0.3139 0.4671 0.1994 0.041 Uiso 1 1 calc R . .
C23 C -0.31948(19) 0.47985(17) 0.07104(12) 0.0338(4) Uani 1 1 d . . .
H23A H -0.4331 0.5362 0.0589 0.041 Uiso 1 1 calc R . .
C24 C -0.22452(18) 0.43956(16) 0.00491(11) 0.0276(3) Uani 1 1 d . . .
H24A H -0.2740 0.4707 -0.0523 0.033 Uiso 1 1 calc R . .
C25 C -0.05775(17) 0.35417(15) 0.02130(9) 0.0209(3) Uani 1 1 d . . .
C26 C 0.04686(17) 0.32720(15) -0.05235(9) 0.0219(3) Uani 1 1 d . . .
H26A H 0.1437 0.3372 -0.0382 0.026 Uiso 1 1 calc R . .
H26B H -0.0134 0.4086 -0.1041 0.026 Uiso 1 1 calc R . .
C27 C 0.10450(16) 0.18140(15) -0.07758(9) 0.0204(3) Uani 1 1 d . . .
C28 C 0.09962(18) 0.19318(18) -0.16612(10) 0.0260(3) Uani 1 1 d . . .
H28A H 0.0549 0.2891 -0.2053 0.031 Uiso 1 1 calc R . .
C29 C 0.15800(19) 0.06930(19) -0.19865(10) 0.0289(3) Uani 1 1 d . . .
H29A H 0.1560 0.0803 -0.2591 0.035 Uiso 1 1 calc R . .
C30 C 0.21899(18) -0.07006(18) -0.14208(10) 0.0276(3) Uani 1 1 d . . .
H30A H 0.2562 -0.1558 -0.1633 0.033 Uiso 1 1 calc R . .
C31 C 0.22568(17) -0.08420(16) -0.05382(10) 0.0232(3) Uani 1 1 d . . .
H31A H 0.2681 -0.1806 -0.0154 0.028 Uiso 1 1 calc R . .
C32 C 0.17183(15) 0.03918(15) -0.01985(9) 0.0189(3) Uani 1 1 d . . .
C33 C 0.18621(16) 0.01766(15) 0.07768(9) 0.0194(3) Uani 1 1 d . . .
H33A H 0.0767 0.0508 0.0985 0.023 Uiso 1 1 calc R . .
C34 C 0.29875(19) -0.14091(16) 0.13076(10) 0.0271(3) Uani 1 1 d . . .
H34A H 0.2750 -0.1564 0.1917 0.033 Uiso 1 1 calc R . .
H34B H 0.2889 -0.2159 0.1066 0.033 Uiso 1 1 calc R . .
C35 C 0.46613(19) -0.14878(18) 0.12264(11) 0.0324(4) Uani 1 1 d . . .
H35A H 0.5447 -0.2278 0.1702 0.039 Uiso 1 1 calc R . .
H35B H 0.5052 -0.1676 0.0670 0.039 Uiso 1 1 calc R . .
C36 C 0.43979(18) 0.00421(18) 0.12780(10) 0.0285(3) Uani 1 1 d . . .
H36A H 0.4699 0.0020 0.1870 0.034 Uiso 1 1 calc R . .
H36B H 0.5041 0.0400 0.0876 0.034 Uiso 1 1 calc R . .

loop_
_atom_site_aniso_label
_atom_site_aniso_U_11
_atom_site_aniso_U_22
_atom_site_aniso_U_33
_atom_site_aniso_U_23
_atom_site_aniso_U_13
_atom_site_aniso_U_12
O1 0.0390(6) 0.0271(5) 0.0308(6) -0.0117(5) 0.0021(5) -0.0182(5)
N1 0.0232(6) 0.0226(6) 0.0178(5) -0.0068(5) -0.0002(4) -0.0103(5)
C1 0.0213(6) 0.0230(7) 0.0227(7) -0.0074(5) 0.0044(5) -0.0124(5)
C2 0.0186(6) 0.0183(6) 0.0213(7) -0.0059(5) 0.0020(5) -0.0062(5)
C3 0.0223(7) 0.0232(7) 0.0283(7) -0.0028(6) 0.0025(6) -0.0102(6)
C4 0.0262(7) 0.0283(7) 0.0226(7) -0.0014(6) 0.0047(6) -0.0073(6)
C5 0.0254(7) 0.0268(7) 0.0223(7) -0.0072(6) -0.0020(6) -0.0028(6)
C6 0.0208(7) 0.0208(6) 0.0291(7) -0.0092(6) -0.0020(5) -0.0046(5)
C7 0.0172(6) 0.0156(6) 0.0242(7) -0.0062(5) 0.0021(5) -0.0044(5)
C8 0.0174(6) 0.0202(6) 0.0290(7) -0.0046(5) 0.0031(5) -0.0075(5)
C9 0.0243(7) 0.0210(6) 0.0194(6) -0.0048(5) 0.0024(5) -0.0108(6)
C10 0.0286(8) 0.0280(8) 0.0321(8) -0.0027(6) -0.0007(6) -0.0161(6)
C11 0.0449(10) 0.0285(8) 0.0342(8) -0.0047(6) 0.0029(7) -0.0244(7)
C12 0.0434(9) 0.0212(7) 0.0279(8) -0.0051(6) 0.0051(7) -0.0149(7)
C13 0.0286(7) 0.0205(7) 0.0209(7) -0.0049(5) 0.0018(6) -0.0062(6)
C14 0.0244(7) 0.0198(6) 0.0162(6) -0.0060(5) 0.0026(5) -0.0092(5)
C15 0.0199(6) 0.0221(6) 0.0189(6) -0.0082(5) 0.0028(5) -0.0073(5)
C16 0.0198(7) 0.0293(8) 0.0359(8) -0.0097(6) 0.0009(6) -0.0072(6)
C17 0.0299(8) 0.0341(8) 0.0313(8) -0.0047(7) -0.0090(6) -0.0098(7)
C18 0.0341(8) 0.0297(8) 0.0209(7) -0.0059(6) -0.0044(6) -0.0158(6)
O2 0.0397(6) 0.0327(6) 0.0276(6) -0.0066(5) -0.0073(5) -0.0216(5)
N2 0.0183(6) 0.0215(6) 0.0211(6) -0.0038(5) -0.0007(4) -0.0096(5)
C19 0.0284(7) 0.0215(6) 0.0146(6) -0.0015(5) -0.0013(5) -0.0131(6)
C20 0.0259(7) 0.0168(6) 0.0222(7) -0.0060(5) 0.0026(5) -0.0116(5)
C21 0.0393(9) 0.0209(7) 0.0253(7) -0.0081(6) 0.0085(6) -0.0151(6)
C22 0.0355(9) 0.0262(7) 0.0455(10) -0.0163(7) 0.0190(7) -0.0158(7)
C23 0.0232(7) 0.0226(7) 0.0562(11) -0.0134(7) 0.0069(7) -0.0093(6)
C24 0.0263(7) 0.0188(6) 0.0375(8) -0.0072(6) -0.0039(6) -0.0098(6)
C25 0.0239(7) 0.0159(6) 0.0252(7) -0.0063(5) 0.0007(5) -0.0105(5)
C26 0.0272(7) 0.0184(6) 0.0202(6) -0.0032(5) -0.0005(5) -0.0112(5)
C27 0.0209(6) 0.0205(6) 0.0222(7) -0.0060(5) 0.0015(5) -0.0113(5)
C28 0.0266(7) 0.0302(7) 0.0220(7) -0.0063(6) -0.0004(5) -0.0138(6)
C29 0.0284(7) 0.0406(9) 0.0252(7) -0.0161(7) 0.0042(6) -0.0183(7)
C30 0.0241(7) 0.0319(8) 0.0363(8) -0.0215(7) 0.0071(6) -0.0146(6)
C31 0.0197(6) 0.0231(7) 0.0305(7) -0.0103(6) 0.0042(5) -0.0114(5)
C32 0.0159(6) 0.0207(6) 0.0235(7) -0.0077(5) 0.0033(5) -0.0104(5)
C33 0.0192(6) 0.0176(6) 0.0211(6) -0.0042(5) 0.0029(5) -0.0085(5)
C34 0.0315(8) 0.0194(7) 0.0238(7) -0.0027(5) 0.0039(6) -0.0072(6)
C35 0.0239(7) 0.0292(8) 0.0291(8) -0.0040(6) -0.0012(6) -0.0007(6)
C36 0.0193(7) 0.0348(8) 0.0258(7) -0.0041(6) -0.0015(5) -0.0093(6)

loop_
_atom_type_symbol
_atom_type_description
_atom_type_scat_dispersion_real
_atom_type_scat_dispersion_imag
_atom_type_scat_source
C C 0.0033 0.0016 'International Tables Vol C Tables 4.2.6.8 and 6.1.1.4'
H H 0.0000 0.0000 'International Tables Vol C Tables 4.2.6.8 and 6.1.1.4'
N N 0.0061 0.0033 'International Tables Vol C Tables 4.2.6.8 and 6.1.1.4'
O O 0.0106 0.0060 'International Tables Vol C Tables 4.2.6.8 and 6.1.1.4'

loop_
_geom_angle_atom_site_label_1
_geom_angle_atom_site_label_2
_geom_angle_atom_site_label_3
_geom_angle
_geom_angle_site_symmetry_1
_geom_angle_site_symmetry_3
_geom_angle_publ_flag
C1 N1 C18 118.83(11) . . ?
C1 N1 C15 124.43(11) . . ?
C18 N1 C15 111.81(11) . . ?
O1 C1 N1 122.29(13) . . ?
O1 C1 C2 121.65(13) . . ?
N1 C1 C2 116.05(12) . . ?
C3 C2 C7 120.65(13) . . ?
C3 C2 C1 118.96(13) . . ?
C7 C2 C1 120.34(12) . . ?
C4 C3 C2 120.16(14) . . ?
C3 C4 C5 119.74(14) . . ?
C6 C5 C4 120.08(14) . . ?
C5 C6 C7 121.12(14) . . ?
C6 C7 C2 118.22(13) . . ?
C6 C7 C8 120.52(13) . . ?
C2 C7 C8 121.10(12) . . ?
C7 C8 C9 117.34(11) . . ?
C10 C9 C14 119.24(13) . . ?
C10 C9 C8 116.70(13) . . ?
C14 C9 C8 124.01(12) . . ?
C11 C10 C9 121.55(14) . . ?
C12 C11 C10 119.56(15) . . ?
C11 C12 C13 119.75(14) . . ?
C12 C13 C14 122.03(14) . . ?
C13 C14 C9 117.86(13) . . ?
C13 C14 C15 120.81(13) . . ?
C9 C14 C15 121.09(12) . . ?
N1 C15 C14 113.75(11) . . ?
N1 C15 C16 100.52(11) . . ?
C14 C15 C16 116.50(12) . . ?
C17 C16 C15 102.94(12) . . ?
C16 C17 C18 103.40(13) . . ?
N1 C18 C17 103.96(12) . . ?
C19 N2 C33 125.62(11) . . ?
C19 N2 C36 119.94(12) . . ?
C33 N2 C36 111.65(11) . . ?
O2 C19 N2 122.50(13) . . ?
O2 C19 C20 120.83(13) . . ?
N2 C19 C20 116.67(12) . . ?
C25 C20 C21 121.07(13) . . ?
C25 C20 C19 120.27(12) . . ?
C21 C20 C19 118.48(13) . . ?
C22 C21 C20 120.01(15) . . ?
C21 C22 C23 119.70(15) . . ?
C22 C23 C24 120.27(15) . . ?
C23 C24 C25 120.99(15) . . ?
C24 C25 C20 117.93(13) . . ?
C24 C25 C26 120.55(13) . . ?
C20 C25 C26 120.99(12) . . ?
C25 C26 C27 119.76(11) . . ?
C28 C27 C32 118.77(13) . . ?
C28 C27 C26 115.68(12) . . ?
C32 C27 C26 125.36(12) . . ?
C29 C28 C27 122.12(14) . . ?
C30 C29 C28 119.15(14) . . ?
C29 C30 C31 119.61(13) . . ?
C30 C31 C32 122.04(14) . . ?
C31 C32 C27 118.25(13) . . ?
C31 C32 C33 120.08(12) . . ?
C27 C32 C33 121.66(12) . . ?
N2 C33 C32 112.05(11) . . ?
N2 C33 C34 100.17(11) . . ?
C32 C33 C34 115.35(11) . . ?
C35 C34 C33 103.13(12) . . ?
C36 C35 C34 103.44(12) . . ?
N2 C36 C35 104.27(12) . . ?

loop_
_geom_bond_atom_site_label_1
_geom_bond_atom_site_label_2
_geom_bond_distance
_geom_bond_site_symmetry_2
_geom_bond_publ_flag
O1 C1 1.2283(18) . ?
N1 C1 1.3581(18) . ?
N1 C18 1.4722(18) . ?
N1 C15 1.4826(17) . ?
C1 C2 1.4950(19) . ?
C2 C3 1.395(2) . ?
C2 C7 1.3970(19) . ?
C3 C4 1.383(2) . ?
C4 C5 1.389(2) . ?
C5 C6 1.384(2) . ?
C6 C7 1.396(2) . ?
C7 C8 1.5075(19) . ?
C8 C9 1.5186(19) . ?
C9 C10 1.397(2) . ?
C9 C14 1.4075(19) . ?
C10 C11 1.390(2) . ?
C11 C12 1.370(2) . ?
C12 C13 1.389(2) . ?
C13 C14 1.4013(19) . ?
C14 C15 1.5302(19) . ?
C15 C16 1.5349(19) . ?
C16 C17 1.524(2) . ?
C17 C18 1.525(2) . ?
O2 C19 1.2292(17) . ?
N2 C19 1.3502(18) . ?
N2 C33 1.4760(17) . ?
N2 C36 1.4783(18) . ?
C19 C20 1.496(2) . ?
C20 C25 1.395(2) . ?
C20 C21 1.398(2) . ?
C21 C22 1.380(2) . ?
C22 C23 1.385(3) . ?
C23 C24 1.391(2) . ?
C24 C25 1.395(2) . ?
C25 C26 1.516(2) . ?
C26 C27 1.5242(19) . ?
C27 C28 1.398(2) . ?
C27 C32 1.4068(19) . ?
C28 C29 1.388(2) . ?
C29 C30 1.380(2) . ?
C30 C31 1.390(2) . ?
C31 C32 1.3989(19) . ?
C32 C33 1.5288(19) . ?
C33 C34 1.5385(19) . ?
C34 C35 1.528(2) . ?
C35 C36 1.524(2) . ?

loop_
_geom_torsion_atom_site_label_1
_geom_torsion_atom_site_label_2
_geom_torsion_atom_site_label_3
_geom_torsion_atom_site_label_4
_geom_torsion
_geom_torsion_site_symmetry_1
_geom_torsion_site_symmetry_2
_geom_torsion_site_symmetry_3
_geom_torsion_site_symmetry_4
_geom_torsion_publ_flag
C18 N1 C1 O1 10.1(2) . . . . ?
C15 N1 C1 O1 163.16(13) . . . . ?
C18 N1 C1 C2 -170.43(12) . . . . ?
C15 N1 C1 C2 -17.37(19) . . . . ?
O1 C1 C2 C3 -53.47(19) . . . . ?
N1 C1 C2 C3 127.05(14) . . . . ?
O1 C1 C2 C7 123.94(15) . . . . ?
N1 C1 C2 C7 -55.53(17) . . . . ?
C7 C2 C3 C4 1.5(2) . . . . ?
C1 C2 C3 C4 178.93(13) . . . . ?
C2 C3 C4 C5 -1.5(2) . . . . ?
C3 C4 C5 C6 0.6(2) . . . . ?
C4 C5 C6 C7 0.3(2) . . . . ?
C5 C6 C7 C2 -0.3(2) . . . . ?
C5 C6 C7 C8 -175.77(13) . . . . ?
C3 C2 C7 C6 -0.57(19) . . . . ?
C1 C2 C7 C6 -177.94(12) . . . . ?
C3 C2 C7 C8 174.82(13) . . . . ?
C1 C2 C7 C8 -2.55(19) . . . . ?
C6 C7 C8 C9 -91.74(16) . . . . ?
C2 C7 C8 C9 92.98(16) . . . . ?
C7 C8 C9 C10 127.13(14) . . . . ?
C7 C8 C9 C14 -55.30(19) . . . . ?
C14 C9 C10 C11 -0.3(2) . . . . ?
C8 C9 C10 C11 177.34(15) . . . . ?
C9 C10 C11 C12 -0.6(3) . . . . ?
C10 C11 C12 C13 0.8(2) . . . . ?
C11 C12 C13 C14 -0.1(2) . . . . ?
C12 C13 C14 C9 -0.9(2) . . . . ?
C12 C13 C14 C15 173.46(13) . . . . ?
C10 C9 C14 C13 1.1(2) . . . . ?
C8 C9 C14 C13 -176.42(13) . . . . ?
C10 C9 C14 C15 -173.26(13) . . . . ?
C8 C9 C14 C15 9.2(2) . . . . ?
C1 N1 C15 C14 104.60(15) . . . . ?
C18 N1 C15 C14 -100.70(13) . . . . ?
C1 N1 C15 C16 -130.12(14) . . . . ?
C18 N1 C15 C16 24.57(15) . . . . ?
C13 C14 C15 N1 132.89(13) . . . . ?
C9 C14 C15 N1 -52.93(17) . . . . ?
C13 C14 C15 C16 16.65(19) . . . . ?
C9 C14 C15 C16 -169.17(12) . . . . ?
N1 C15 C16 C17 -39.06(14) . . . . ?
C14 C15 C16 C17 84.32(15) . . . . ?
C15 C16 C17 C18 40.26(16) . . . . ?
C1 N1 C18 C17 156.15(13) . . . . ?
C15 N1 C18 C17 -0.12(16) . . . . ?
C16 C17 C18 N1 -24.84(16) . . . . ?
C33 N2 C19 O2 165.81(13) . . . . ?
C36 N2 C19 O2 6.4(2) . . . . ?
C33 N2 C19 C20 -14.98(19) . . . . ?
C36 N2 C19 C20 -174.42(12) . . . . ?
O2 C19 C20 C25 122.72(15) . . . . ?
N2 C19 C20 C25 -56.51(17) . . . . ?
O2 C19 C20 C21 -52.58(19) . . . . ?
N2 C19 C20 C21 128.19(14) . . . . ?
C25 C20 C21 C22 1.3(2) . . . . ?
C19 C20 C21 C22 176.56(13) . . . . ?
C20 C21 C22 C23 -0.3(2) . . . . ?
C21 C22 C23 C24 -1.0(2) . . . . ?
C22 C23 C24 C25 1.4(2) . . . . ?
C23 C24 C25 C20 -0.5(2) . . . . ?
C23 C24 C25 C26 -172.23(13) . . . . ?
C21 C20 C25 C24 -0.9(2) . . . . ?
C19 C20 C25 C24 -176.06(12) . . . . ?
C21 C20 C25 C26 170.85(12) . . . . ?
C19 C20 C25 C26 -4.32(19) . . . . ?
C24 C25 C26 C27 -99.39(16) . . . . ?
C20 C25 C26 C27 89.09(16) . . . . ?
C25 C26 C27 C28 138.53(14) . . . . ?
C25 C26 C27 C32 -46.52(19) . . . . ?
C32 C27 C28 C29 0.4(2) . . . . ?
C26 C27 C28 C29 175.74(13) . . . . ?
C27 C28 C29 C30 1.8(2) . . . . ?
C28 C29 C30 C31 -2.0(2) . . . . ?
C29 C30 C31 C32 0.2(2) . . . . ?
C30 C31 C32 C27 2.0(2) . . . . ?
C30 C31 C32 C33 -178.23(13) . . . . ?
C28 C27 C32 C31 -2.28(19) . . . . ?
C26 C27 C32 C31 -177.09(13) . . . . ?
C28 C27 C32 C33 177.98(12) . . . . ?
C26 C27 C32 C33 3.2(2) . . . . ?
C19 N2 C33 C32 103.55(15) . . . . ?
C36 N2 C33 C32 -95.56(13) . . . . ?
C19 N2 C33 C34 -133.64(13) . . . . ?
C36 N2 C33 C34 27.25(14) . . . . ?
C31 C32 C33 N2 128.74(13) . . . . ?
C27 C32 C33 N2 -51.53(16) . . . . ?
C31 C32 C33 C34 14.99(18) . . . . ?
C27 C32 C33 C34 -165.28(12) . . . . ?
N2 C33 C34 C35 -39.95(13) . . . . ?
C32 C33 C34 C35 80.52(14) . . . . ?
C33 C34 C35 C36 39.06(15) . . . . ?
C19 N2 C36 C35 158.52(13) . . . . ?
C33 N2 C36 C35 -3.59(15) . . . . ?
C34 C35 C36 N2 -22.10(15) . . . . ?
